data_1577393
loop_
_publ_author_name
'Li, Hai-Jun'
'Xi, Biying'
'Jing, Hui-Xian'
'Li, Xin'
'Jia, Hongnan'
'Fan, Manman'
'Zhu, Weiguo'
'Feng, Rui'
'Hao, Baorui'
'Li, Shi-Jun'
'Yu, Bing'
'Lan, Yu'
'Du, Jingzhen'

_publ_section_title
;
 Photo-Induced Terminal Alkyne Insertion into Arene Ring to Synthesize
 Boron-Doped Polycycles
;
_journal_name_full 'Chemical Science'
_journal_paper_doi 10.1039/D6SC02310J
_journal_year 2026
_chemical_formula_moiety 'C28 H27 B S'
_chemical_formula_sum 'C28 H27 B S'
_chemical_formula_weight 406.36
_space_group_crystal_system monoclinic
_space_group_IT_number 14
_space_group_name_Hall '-P 2yn'
_space_group_name_H-M_alt 'P 1 21/n 1'
_atom_sites_solution_hydrogens mixed
_atom_sites_solution_primary iterative
_audit_creation_date 2025-05-04
_audit_creation_method
;
Olex2 1.5
(compiled 2025.03.04 svn.red2d20d0 for OlexSys, GUI svn.r7188)
;
_audit_update_record
;
2025-06-05 deposited with the CCDC.	2026-06-11 downloaded from the CCDC.
;
_cell_angle_alpha 90
_cell_angle_beta 94.155(3)
_cell_angle_gamma 90
_cell_formula_units_Z 4
_cell_length_a 12.1969(5)
_cell_length_b 9.4547(4)
_cell_length_c 19.6469(7)
_cell_measurement_reflns_used 9956
_cell_measurement_temperature 150.00(10)
_cell_measurement_theta_max 28.9610
_cell_measurement_theta_min 1.8940
_cell_volume 2259.69(16)
_computing_cell_refinement 'CrysAlisPro 1.171.43.142a (Rigaku OD, 2024)'
_computing_data_collection 'CrysAlisPro 1.171.43.142a (Rigaku OD, 2024)'
_computing_data_reduction 'CrysAlisPro 1.171.43.142a (Rigaku OD, 2024)'
_computing_molecular_graphics 'Olex2 1.5 (Dolomanov et al., 2009)'
_computing_publication_material 'Olex2 1.5 (Dolomanov et al., 2009)'
_computing_structure_refinement 'SHELXL 2019/3 (Sheldrick, 2015)'
_computing_structure_solution 'olex2.solve 1.5 (Bourhis et al., 2015)'
_diffrn_ambient_environment N~2~
_diffrn_ambient_temperature 150.00(10)
_diffrn_detector 'Hybrid Pixel Array Detector'
_diffrn_detector_area_resol_mean 10.0000
_diffrn_detector_type HyPix
_diffrn_measured_fraction_theta_full 1.000
_diffrn_measured_fraction_theta_max 0.971
_diffrn_measurement_details
;
List of Runs (angles in degrees, time in seconds):

  # Type    Start    End  Width  t~exp~   \w     \q     \k     \f   Frames
#--------------------------------------------------------------------------
  1  \w     35.00  95.00   0.50    1.10    --   22.51-154.00 -93.00  120
  2  \w     30.00  89.00   0.50    1.10    --   22.51-121.00  65.00  118
  3  \w    -48.00  28.00   0.50    1.10    --   22.51 -19.00 -60.00  152
  4  \w    -13.00  41.00   0.50    1.10    --  -20.24  19.00-120.00  108
  5  \w    -21.00   4.00   0.50    1.10    --  -20.24  19.00-180.00   50
  6  \w    -94.00 -69.00   0.50    1.10    --  -20.24 154.00 -53.00   50
  7  \w    -74.00 -49.00   0.50    1.10    --  -20.24 121.00 147.00   50
  8  \w    -23.00  60.00   0.50    1.10    --  -20.24  19.00 120.00  166
  9  \w    -93.00 -67.00   0.50    1.10    --  -20.24-154.00 -93.00   52
;
_diffrn_measurement_device 'four-circle diffractometer'
_diffrn_measurement_device_type 'XtaLAB Synergy R, HyPix'
_diffrn_measurement_method '\w scans'
_diffrn_orient_matrix_type 'CrysAlisPro convention (1999,Acta A55,543-557)'
_diffrn_orient_matrix_UB_11 0.0431462000
_diffrn_orient_matrix_UB_12 0.0206005000
_diffrn_orient_matrix_UB_13 -0.0202318000
_diffrn_orient_matrix_UB_21 0.0076469000
_diffrn_orient_matrix_UB_22 -0.0715801000
_diffrn_orient_matrix_UB_23 -0.0093295000
_diffrn_orient_matrix_UB_31 -0.0385111000
_diffrn_orient_matrix_UB_32 0.0087675000
_diffrn_orient_matrix_UB_33 -0.0285202000
_diffrn_radiation_monochromator mirror
_diffrn_radiation_probe x-ray
_diffrn_radiation_type 'Mo K\a'
_diffrn_radiation_wavelength 0.71073
_diffrn_reflns_av_R_equivalents 0.0249
_diffrn_reflns_av_unetI/netI 0.0295
_diffrn_reflns_Laue_measured_fraction_full 1.000
_diffrn_reflns_Laue_measured_fraction_max 0.971
_diffrn_reflns_limit_h_max 14
_diffrn_reflns_limit_h_min -15
_diffrn_reflns_limit_k_max 11
_diffrn_reflns_limit_k_min -12
_diffrn_reflns_limit_l_max 22
_diffrn_reflns_limit_l_min -24
_diffrn_reflns_number 16361
_diffrn_reflns_point_group_measured_fraction_full 1.000
_diffrn_reflns_point_group_measured_fraction_max 0.971
_diffrn_reflns_theta_full 25.242
_diffrn_reflns_theta_max 27.479
_diffrn_reflns_theta_min 1.905
_diffrn_source 'micro-focus sealed X-ray tube'
_diffrn_source_type 'Mova (Mo) X-ray Source'
_exptl_absorpt_coefficient_mu 0.155
_exptl_absorpt_correction_T_max 1.00000
_exptl_absorpt_correction_T_min 0.84361
_exptl_absorpt_correction_type multi-scan
_exptl_absorpt_process_details
;
CrysAlisPro 1.171.43.142a (Rigaku Oxford Diffraction, 2024)
Empirical absorption correction using spherical harmonics,
implemented in SCALE3 ABSPACK scaling algorithm.
;
_exptl_crystal_colour 'clear whiteish colourless'
_exptl_crystal_colour_lustre clear
_exptl_crystal_colour_modifier whiteish
_exptl_crystal_colour_primary colourless
_exptl_crystal_density_diffrn 1.194
_exptl_crystal_description block
_exptl_crystal_F_000 864
_exptl_crystal_size_max 0.1
_exptl_crystal_size_mid 0.1
_exptl_crystal_size_min 0.1
_refine_diff_density_max 0.826
_refine_diff_density_min -0.437
_refine_diff_density_rms 0.065
_refine_ls_extinction_method none
_refine_ls_goodness_of_fit_ref 1.054
_refine_ls_hydrogen_treatment mixed
_refine_ls_matrix_type full
_refine_ls_number_parameters 281
_refine_ls_number_reflns 5029
_refine_ls_number_restraints 0
_refine_ls_restrained_S_all 1.054
_refine_ls_R_factor_all 0.0736
_refine_ls_R_factor_gt 0.0613
_refine_ls_shift/su_max 0.001
_refine_ls_shift/su_mean 0.000
_refine_ls_structure_factor_coef Fsqd
_refine_ls_weighting_details 'w=1/[\s^2^(Fo^2^)+(0.0872P)^2^+1.9993P] where P=(Fo^2^+2Fc^2^)/3'
_refine_ls_weighting_scheme calc
_refine_ls_wR_factor_gt 0.1673
_refine_ls_wR_factor_ref 0.1778
_reflns_Friedel_coverage 0.000
_reflns_number_gt 4114
_reflns_number_total 5029
_reflns_threshold_expression 'I > 2\s(I)'
_cod_data_source_file d6sc02310j2.cif
_cod_data_source_block jd46lhj3-2_auto
_cod_database_code 1577393
_shelx_shelxl_version_number 2019/3
_chemical_oxdiff_formula 'C H S B'
_shelx_space_group_comment
;
The symmetry employed for this shelxl refinement is uniquely defined
by the following loop, which should always be used as a source of
symmetry information in preference to the above space-group names.
They are only intended as comments.
;
_shelx_estimated_absorpt_t_max 0.985
_shelx_estimated_absorpt_t_min 0.985
_olex2_refinement_description
;
1. Fixed Uiso
 At 1.2 times of:
  All C(H) groups
 At 1.5 times of:
  All C(H,H,H) groups
2.a Aromatic/amide H refined with riding coordinates:
 C22(H22), C24(H24), C15(H15), C13(H13), C6(H6), C8(H8), C9(H9), C7(H7)
2.b Idealised Me refined as rotating group:
 C26(H26A,H26B,H26C), C17(H17A,H17B,H17C), C19(H19A,H19B,H19C), C28(H28A,H28B,
 H28C), C27(H27A,H27B,H27C), C18(H18A,H18B,H18C)
;
_olex2_submission_special_instructions 'No special instructions were received'
_oxdiff_exptl_absorpt_empirical_details
;
Empirical correction (ABSPACK) includes:
- Absorption correction using spherical harmonics
- Frame scaling
;
_oxdiff_exptl_absorpt_empirical_full_max 1.447
_oxdiff_exptl_absorpt_empirical_full_min 0.795

loop_
_space_group_symop_operation_xyz
'x, y, z'
'-x+1/2, y+1/2, -z+1/2'
'-x, -y, -z'
'x-1/2, -y-1/2, z-1/2'

loop_
_atom_site_label
_atom_site_type_symbol
_atom_site_fract_x
_atom_site_fract_y
_atom_site_fract_z
_atom_site_U_iso_or_equiv
_atom_site_adp_type
_atom_site_occupancy
_atom_site_site_symmetry_order
_atom_site_calc_flag
_atom_site_refinement_flags_posn
_atom_site_refinement_flags_adp
_atom_site_refinement_flags_occupancy
_atom_site_disorder_assembly
_atom_site_disorder_group
S1 S 0.77799(5) 0.05237(6) 0.52454(3) 0.03592(19) Uani 1 1 d . . . . .
C11 C 0.75916(17) 0.4354(2) 0.41689(10) 0.0267(4) Uani 1 1 d . . . . .
C20 C 0.64179(17) 0.1876(2) 0.38989(10) 0.0264(4) Uani 1 1 d . . . . .
C21 C 0.54136(17) 0.1334(2) 0.41031(10) 0.0273(4) Uani 1 1 d . . . . .
C12 C 0.68548(17) 0.5467(2) 0.39990(10) 0.0287(5) Uani 1 1 d . . . . .
C16 C 0.87312(18) 0.4630(2) 0.41770(11) 0.0303(5) Uani 1 1 d . . . . .
C3 C 0.75513(17) 0.4464(3) 0.57772(10) 0.0381(6) Uani 1 1 d . . . . .
C1 C 0.75260(17) 0.2336(2) 0.51158(11) 0.0279(4) Uani 1 1 d . . . . .
C25 C 0.67555(18) 0.1461(2) 0.32553(11) 0.0307(5) Uani 1 1 d . . . . .
C22 C 0.48078(18) 0.0387(2) 0.36821(11) 0.0310(5) Uani 1 1 d . . . . .
H22 H 0.412598 0.004767 0.382126 0.037 Uiso 1 1 calc R U . . .
C2 C 0.77083(17) 0.3100(3) 0.57098(11) 0.0344(5) Uani 1 1 d . . . . .
C23 C 0.51676(18) -0.0074(2) 0.30676(11) 0.0321(5) Uani 1 1 d . . . . .
C5 C 0.80651(17) 0.2209(3) 0.62921(11) 0.0334(5) Uani 1 1 d . . . . .
C24 C 0.6130(2) 0.0492(2) 0.28568(11) 0.0340(5) Uani 1 1 d . . . . .
H24 H 0.637340 0.021300 0.242828 0.041 Uiso 1 1 calc R U . . .
C26 C 0.49381(18) 0.1818(3) 0.47498(11) 0.0334(5) Uani 1 1 d . . . . .
H26A H 0.550703 0.177807 0.512803 0.050 Uiso 1 1 calc R U . . .
H26B H 0.432564 0.119872 0.484975 0.050 Uiso 1 1 calc R U . . .
H26C H 0.467210 0.279165 0.469258 0.050 Uiso 1 1 calc R U . . .
C10 C 0.81504(18) 0.0804(3) 0.61090(12) 0.0355(5) Uani 1 1 d . . . . .
C15 C 0.90911(19) 0.5972(3) 0.40114(12) 0.0367(5) Uani 1 1 d . . . . .
H15 H 0.985757 0.613430 0.399625 0.044 Uiso 1 1 calc R U . . .
C17 C 0.56281(18) 0.5252(3) 0.39815(13) 0.0352(5) Uani 1 1 d . . . . .
H17A H 0.541214 0.449264 0.365957 0.053 Uiso 1 1 calc R U . . .
H17B H 0.525340 0.612921 0.383565 0.053 Uiso 1 1 calc R U . . .
H17C H 0.542150 0.499333 0.443807 0.053 Uiso 1 1 calc R U . . .
C13 C 0.7250(2) 0.6815(3) 0.38689(12) 0.0358(5) Uani 1 1 d . . . . .
H13 H 0.674282 0.756678 0.377955 0.043 Uiso 1 1 calc R U . . .
C14 C 0.8367(2) 0.7083(3) 0.38672(13) 0.0393(6) Uani 1 1 d . . . . .
C19 C 0.95855(18) 0.3493(3) 0.43322(13) 0.0380(5) Uani 1 1 d . . . . .
H19A H 0.929360 0.278371 0.463445 0.057 Uiso 1 1 calc R U . . .
H19B H 1.024928 0.391951 0.455665 0.057 Uiso 1 1 calc R U . . .
H19C H 0.976736 0.304073 0.390600 0.057 Uiso 1 1 calc R U . . .
C6 C 0.83424(19) 0.2638(3) 0.69692(12) 0.0385(5) Uani 1 1 d . . . . .
H6 H 0.828878 0.360296 0.709681 0.046 Uiso 1 1 calc R U . . .
C28 C 0.7806(2) 0.1991(3) 0.29844(13) 0.0440(6) Uani 1 1 d . . . . .
H28A H 0.777183 0.302241 0.293629 0.066 Uiso 1 1 calc R U . . .
H28B H 0.789834 0.156133 0.253828 0.066 Uiso 1 1 calc R U . . .
H28C H 0.843028 0.173476 0.330250 0.066 Uiso 1 1 calc R U . . .
C8 C 0.8759(2) 0.0217(3) 0.72547(14) 0.0466(7) Uani 1 1 d . . . . .
H8 H 0.898929 -0.046404 0.759075 0.056 Uiso 1 1 calc R U . . .
C27 C 0.4535(2) -0.1166(3) 0.26382(14) 0.0441(6) Uani 1 1 d . . . . .
H27A H 0.492291 -0.207355 0.267441 0.066 Uiso 1 1 calc R U . . .
H27B H 0.447142 -0.085854 0.216068 0.066 Uiso 1 1 calc R U . . .
H27C H 0.379855 -0.127560 0.280096 0.066 Uiso 1 1 calc R U . . .
C9 C 0.8500(2) -0.0223(3) 0.65925(13) 0.0426(6) Uani 1 1 d . . . . .
H9 H 0.855608 -0.119015 0.646838 0.051 Uiso 1 1 calc R U . . .
C7 C 0.8693(2) 0.1630(3) 0.74430(13) 0.0456(6) Uani 1 1 d . . . . .
H7 H 0.889052 0.190279 0.790097 0.055 Uiso 1 1 calc R U . . .
C4 C 0.7398(2) 0.5782(3) 0.58648(14) 0.0456(6) Uani 1 1 d . . . . .
B1 B 0.71582(18) 0.2868(3) 0.43807(11) 0.0261(5) Uani 1 1 d . . . . .
C18 C 0.8784(3) 0.8531(3) 0.36933(18) 0.0571(8) Uani 1 1 d . . . . .
H18A H 0.943229 0.876035 0.399726 0.086 Uiso 1 1 calc R U . . .
H18B H 0.820769 0.923369 0.375069 0.086 Uiso 1 1 calc R U . . .
H18C H 0.898315 0.853870 0.321892 0.086 Uiso 1 1 calc R U . . .
H4 H 0.727(3) 0.681(4) 0.5895(17) 0.065(10) Uiso 1 1 d . . . . .

loop_
_atom_site_aniso_label
_atom_site_aniso_U_11
_atom_site_aniso_U_22
_atom_site_aniso_U_33
_atom_site_aniso_U_23
_atom_site_aniso_U_13
_atom_site_aniso_U_12
S1 0.0391(3) 0.0347(3) 0.0334(3) 0.0009(2) -0.0008(2) -0.0044(2)
C11 0.0277(10) 0.0331(11) 0.0189(9) 0.0012(8) -0.0012(7) -0.0062(8)
C20 0.0271(10) 0.0275(10) 0.0246(10) 0.0026(8) 0.0012(8) -0.0023(8)
C21 0.0269(10) 0.0288(11) 0.0258(10) 0.0026(8) -0.0004(8) -0.0016(8)
C12 0.0280(10) 0.0348(12) 0.0228(10) 0.0032(8) -0.0012(8) -0.0048(9)
C16 0.0277(10) 0.0399(12) 0.0230(10) 0.0026(8) -0.0003(8) -0.0058(9)
C3 0.0201(10) 0.080(2) 0.0144(9) -0.0083(10) -0.0005(7) -0.0114(11)
C1 0.0266(10) 0.0295(11) 0.0274(10) 0.0049(8) 0.0011(8) -0.0053(8)
C25 0.0343(11) 0.0300(11) 0.0280(10) -0.0001(8) 0.0039(8) -0.0045(9)
C22 0.0274(10) 0.0328(12) 0.0325(11) 0.0026(9) -0.0008(8) -0.0043(9)
C2 0.0212(10) 0.0571(16) 0.0243(10) 0.0125(10) -0.0022(8) -0.0086(10)
C23 0.0340(11) 0.0284(11) 0.0326(11) -0.0027(9) -0.0053(9) -0.0030(9)
C5 0.0234(10) 0.0475(14) 0.0289(11) 0.0112(10) -0.0013(8) -0.0050(9)
C24 0.0409(12) 0.0352(12) 0.0259(10) -0.0045(9) 0.0032(9) -0.0024(10)
C26 0.0301(11) 0.0392(13) 0.0314(11) -0.0012(9) 0.0054(9) -0.0066(9)
C10 0.0282(11) 0.0449(14) 0.0325(11) 0.0083(10) -0.0030(9) -0.0066(10)
C15 0.0290(11) 0.0440(14) 0.0371(12) 0.0035(10) 0.0028(9) -0.0131(10)
C17 0.0284(11) 0.0370(13) 0.0396(12) 0.0045(10) -0.0010(9) -0.0032(9)
C13 0.0370(12) 0.0350(12) 0.0352(12) 0.0070(10) 0.0014(9) -0.0038(10)
C14 0.0413(13) 0.0363(13) 0.0404(13) 0.0051(10) 0.0037(10) -0.0125(10)
C19 0.0273(11) 0.0480(15) 0.0385(12) 0.0062(10) 0.0007(9) -0.0034(10)
C6 0.0329(12) 0.0476(15) 0.0343(12) 0.0078(10) -0.0020(9) -0.0051(10)
C28 0.0504(15) 0.0483(15) 0.0355(12) -0.0096(11) 0.0180(11) -0.0168(12)
C8 0.0442(14) 0.0524(16) 0.0410(14) 0.0218(12) -0.0111(11) -0.0074(12)
C27 0.0450(14) 0.0411(14) 0.0449(14) -0.0124(11) -0.0047(11) -0.0092(11)
C9 0.0398(13) 0.0423(14) 0.0444(14) 0.0141(11) -0.0060(11) -0.0067(11)
C7 0.0406(13) 0.0624(18) 0.0321(12) 0.0139(12) -0.0082(10) -0.0085(12)
C4 0.0519(15) 0.0353(14) 0.0486(15) -0.0068(11) -0.0030(12) 0.0024(12)
B1 0.0231(10) 0.0333(13) 0.0220(11) 0.0004(9) 0.0024(8) -0.0011(9)
C18 0.0538(17) 0.0421(16) 0.077(2) 0.0112(14) 0.0144(15) -0.0147(13)

loop_
_atom_type_symbol
_atom_type_description
_atom_type_scat_dispersion_real
_atom_type_scat_dispersion_imag
_atom_type_scat_source
C C 0.0033 0.0016 'International Tables Vol C Tables 4.2.6.8 and 6.1.1.4'
H H 0.0000 0.0000 'International Tables Vol C Tables 4.2.6.8 and 6.1.1.4'
B B 0.0013 0.0007 'International Tables Vol C Tables 4.2.6.8 and 6.1.1.4'
S S 0.1246 0.1234 'International Tables Vol C Tables 4.2.6.8 and 6.1.1.4'

loop_
_geom_angle_atom_site_label_1
_geom_angle_atom_site_label_2
_geom_angle_atom_site_label_3
_geom_angle
_geom_angle_site_symmetry_1
_geom_angle_site_symmetry_3
_geom_angle_publ_flag
C10 S1 C1 91.34(11) . . ?
C12 C11 C16 118.3(2) . . ?
C12 C11 B1 120.73(18) . . ?
C16 C11 B1 120.86(19) . . ?
C21 C20 C25 117.92(19) . . ?
C21 C20 B1 121.20(18) . . ?
C25 C20 B1 120.85(18) . . ?
C20 C21 C26 121.62(19) . . ?
C22 C21 C20 119.9(2) . . ?
C22 C21 C26 118.42(19) . . ?
C11 C12 C17 121.3(2) . . ?
C13 C12 C11 120.3(2) . . ?
C13 C12 C17 118.4(2) . . ?
C11 C16 C19 122.2(2) . . ?
C15 C16 C11 119.6(2) . . ?
C15 C16 C19 118.1(2) . . ?
C4 C3 C2 178.0(2) . . ?
C2 C1 S1 111.92(17) . . ?
C2 C1 B1 129.2(2) . . ?
B1 C1 S1 118.89(16) . . ?
C20 C25 C28 122.2(2) . . ?
C24 C25 C20 120.1(2) . . ?
C24 C25 C28 117.7(2) . . ?
C21 C22 H22 118.9 . . ?
C23 C22 C21 122.1(2) . . ?
C23 C22 H22 118.9 . . ?
C3 C2 C1 125.9(2) . . ?
C3 C2 C5 121.7(2) . . ?
C1 C2 C5 112.4(2) . . ?
C22 C23 C27 121.4(2) . . ?
C24 C23 C22 118.0(2) . . ?
C24 C23 C27 120.6(2) . . ?
C10 C5 C2 112.0(2) . . ?
C10 C5 C6 120.4(2) . . ?
C6 C5 C2 127.6(2) . . ?
C25 C24 H24 119.1 . . ?
C23 C24 C25 121.9(2) . . ?
C23 C24 H24 119.1 . . ?
C21 C26 H26A 109.5 . . ?
C21 C26 H26B 109.5 . . ?
C21 C26 H26C 109.5 . . ?
H26A C26 H26B 109.5 . . ?
H26A C26 H26C 109.5 . . ?
H26B C26 H26C 109.5 . . ?
C5 C10 S1 112.34(17) . . ?
C5 C10 C9 120.9(2) . . ?
C9 C10 S1 126.7(2) . . ?
C16 C15 H15 118.9 . . ?
C14 C15 C16 122.1(2) . . ?
C14 C15 H15 118.9 . . ?
C12 C17 H17A 109.5 . . ?
C12 C17 H17B 109.5 . . ?
C12 C17 H17C 109.5 . . ?
H17A C17 H17B 109.5 . . ?
H17A C17 H17C 109.5 . . ?
H17B C17 H17C 109.5 . . ?
C12 C13 H13 119.3 . . ?
C14 C13 C12 121.4(2) . . ?
C14 C13 H13 119.3 . . ?
C15 C14 C18 120.9(2) . . ?
C13 C14 C15 118.2(2) . . ?
C13 C14 C18 120.9(2) . . ?
C16 C19 H19A 109.5 . . ?
C16 C19 H19B 109.5 . . ?
C16 C19 H19C 109.5 . . ?
H19A C19 H19B 109.5 . . ?
H19A C19 H19C 109.5 . . ?
H19B C19 H19C 109.5 . . ?
C5 C6 H6 120.6 . . ?
C7 C6 C5 118.7(3) . . ?
C7 C6 H6 120.6 . . ?
C25 C28 H28A 109.5 . . ?
C25 C28 H28B 109.5 . . ?
C25 C28 H28C 109.5 . . ?
H28A C28 H28B 109.5 . . ?
H28A C28 H28C 109.5 . . ?
H28B C28 H28C 109.5 . . ?
C9 C8 H8 119.1 . . ?
C9 C8 C7 121.8(2) . . ?
C7 C8 H8 119.1 . . ?
C23 C27 H27A 109.5 . . ?
C23 C27 H27B 109.5 . . ?
C23 C27 H27C 109.5 . . ?
H27A C27 H27B 109.5 . . ?
H27A C27 H27C 109.5 . . ?
H27B C27 H27C 109.5 . . ?
C10 C9 H9 121.1 . . ?
C8 C9 C10 117.8(3) . . ?
C8 C9 H9 121.1 . . ?
C6 C7 C8 120.4(2) . . ?
C6 C7 H7 119.8 . . ?
C8 C7 H7 119.8 . . ?
C3 C4 H4 176(2) . . ?
C11 B1 C20 124.42(18) . . ?
C1 B1 C11 116.97(18) . . ?
C1 B1 C20 118.58(19) . . ?
C14 C18 H18A 109.5 . . ?
C14 C18 H18B 109.5 . . ?
C14 C18 H18C 109.5 . . ?
H18A C18 H18B 109.5 . . ?
H18A C18 H18C 109.5 . . ?
H18B C18 H18C 109.5 . . ?

loop_
_geom_bond_atom_site_label_1
_geom_bond_atom_site_label_2
_geom_bond_distance
_geom_bond_site_symmetry_2
_geom_bond_publ_flag
S1 C1 1.756(2) . ?
S1 C10 1.744(2) . ?
C11 C12 1.408(3) . ?
C11 C16 1.413(3) . ?
C11 B1 1.568(3) . ?
C20 C21 1.413(3) . ?
C20 C25 1.413(3) . ?
C20 B1 1.571(3) . ?
C21 C22 1.394(3) . ?
C21 C26 1.506(3) . ?
C12 C17 1.508(3) . ?
C12 C13 1.393(3) . ?
C16 C15 1.389(3) . ?
C16 C19 1.512(3) . ?
C3 C2 1.312(4) . ?
C3 C4 1.273(4) . ?
C1 C2 1.377(3) . ?
C1 B1 1.564(3) . ?
C25 C24 1.396(3) . ?
C25 C28 1.508(3) . ?
C22 H22 0.9500 . ?
C22 C23 1.385(3) . ?
C2 C5 1.462(3) . ?
C23 C24 1.380(3) . ?
C23 C27 1.510(3) . ?
C5 C10 1.382(4) . ?
C5 C6 1.408(3) . ?
C24 H24 0.9500 . ?
C26 H26A 0.9800 . ?
C26 H26B 0.9800 . ?
C26 H26C 0.9800 . ?
C10 C9 1.403(3) . ?
C15 H15 0.9500 . ?
C15 C14 1.388(4) . ?
C17 H17A 0.9800 . ?
C17 H17B 0.9800 . ?
C17 H17C 0.9800 . ?
C13 H13 0.9500 . ?
C13 C14 1.387(3) . ?
C14 C18 1.508(3) . ?
C19 H19A 0.9800 . ?
C19 H19B 0.9800 . ?
C19 H19C 0.9800 . ?
C6 H6 0.9500 . ?
C6 C7 1.378(3) . ?
C28 H28A 0.9800 . ?
C28 H28B 0.9800 . ?
C28 H28C 0.9800 . ?
C8 H8 0.9500 . ?
C8 C9 1.381(4) . ?
C8 C7 1.390(4) . ?
C27 H27A 0.9800 . ?
C27 H27B 0.9800 . ?
C27 H27C 0.9800 . ?
C9 H9 0.9500 . ?
C7 H7 0.9500 . ?
C4 H4 0.99(3) . ?
C18 H18A 0.9800 . ?
C18 H18B 0.9800 . ?
C18 H18C 0.9800 . ?

loop_
_geom_torsion_atom_site_label_1
_geom_torsion_atom_site_label_2
_geom_torsion_atom_site_label_3
_geom_torsion_atom_site_label_4
_geom_torsion
_geom_torsion_site_symmetry_1
_geom_torsion_site_symmetry_2
_geom_torsion_site_symmetry_3
_geom_torsion_site_symmetry_4
_geom_torsion_publ_flag
S1 C1 C2 C3 -177.49(19) . . . . ?
S1 C1 C2 C5 0.0(2) . . . . ?
S1 C1 B1 C11 -144.36(17) . . . . ?
S1 C1 B1 C20 33.8(3) . . . . ?
S1 C10 C9 C8 179.86(19) . . . . ?
C11 C12 C13 C14 3.4(3) . . . . ?
C11 C16 C15 C14 3.1(3) . . . . ?
C20 C21 C22 C23 1.4(3) . . . . ?
C20 C25 C24 C23 0.9(4) . . . . ?
C21 C20 C25 C24 -3.0(3) . . . . ?
C21 C20 C25 C28 179.2(2) . . . . ?
C21 C20 B1 C11 -126.9(2) . . . . ?
C21 C20 B1 C1 55.1(3) . . . . ?
C21 C22 C23 C24 -3.5(3) . . . . ?
C21 C22 C23 C27 176.3(2) . . . . ?
C12 C11 C16 C15 -0.7(3) . . . . ?
C12 C11 C16 C19 -178.1(2) . . . . ?
C12 C11 B1 C20 63.7(3) . . . . ?
C12 C11 B1 C1 -118.3(2) . . . . ?
C12 C13 C14 C15 -1.1(4) . . . . ?
C12 C13 C14 C18 177.1(2) . . . . ?
C16 C11 C12 C17 -179.85(19) . . . . ?
C16 C11 C12 C13 -2.4(3) . . . . ?
C16 C11 B1 C20 -119.5(2) . . . . ?
C16 C11 B1 C1 58.5(3) . . . . ?
C16 C15 C14 C13 -2.1(4) . . . . ?
C16 C15 C14 C18 179.6(2) . . . . ?
C3 C2 C5 C10 178.4(2) . . . . ?
C3 C2 C5 C6 -3.7(4) . . . . ?
C1 S1 C10 C5 1.05(18) . . . . ?
C1 S1 C10 C9 -179.1(2) . . . . ?
C1 C2 C5 C10 0.8(3) . . . . ?
C1 C2 C5 C6 178.7(2) . . . . ?
C25 C20 C21 C22 1.9(3) . . . . ?
C25 C20 C21 C26 -174.4(2) . . . . ?
C25 C20 B1 C11 55.2(3) . . . . ?
C25 C20 B1 C1 -122.9(2) . . . . ?
C22 C23 C24 C25 2.4(4) . . . . ?
C2 C1 B1 C11 34.6(3) . . . . ?
C2 C1 B1 C20 -147.2(2) . . . . ?
C2 C5 C10 S1 -1.2(2) . . . . ?
C2 C5 C10 C9 178.9(2) . . . . ?
C2 C5 C6 C7 -178.1(2) . . . . ?
C5 C10 C9 C8 -0.3(4) . . . . ?
C5 C6 C7 C8 -0.6(4) . . . . ?
C26 C21 C22 C23 177.8(2) . . . . ?
C10 S1 C1 C2 -0.60(17) . . . . ?
C10 S1 C1 B1 178.52(17) . . . . ?
C10 C5 C6 C7 -0.3(3) . . . . ?
C17 C12 C13 C14 -179.1(2) . . . . ?
C19 C16 C15 C14 -179.4(2) . . . . ?
C6 C5 C10 S1 -179.32(17) . . . . ?
C6 C5 C10 C9 0.8(4) . . . . ?
C28 C25 C24 C23 178.7(2) . . . . ?
C27 C23 C24 C25 -177.4(2) . . . . ?
C9 C8 C7 C6 1.2(4) . . . . ?
C7 C8 C9 C10 -0.7(4) . . . . ?
B1 C11 C12 C17 -3.0(3) . . . . ?
B1 C11 C12 C13 174.4(2) . . . . ?
B1 C11 C16 C15 -177.6(2) . . . . ?
B1 C11 C16 C19 5.0(3) . . . . ?
B1 C20 C21 C22 -176.1(2) . . . . ?
B1 C20 C21 C26 7.6(3) . . . . ?
B1 C20 C25 C24 175.0(2) . . . . ?
B1 C20 C25 C28 -2.8(3) . . . . ?
B1 C1 C2 C3 3.5(4) . . . . ?
B1 C1 C2 C5 -179.0(2) . . . . ?
